data_7108183
loop_
_publ_author_name
L.R.Nassimbeni
'Hong Su'
'Tanith-Lee Curtin'

_publ_section_title
;
 Enhanced enantioselectivity of 3-methylcyclohexanone by mixed diol host
 compounds
;
_journal_name_full Chem.Commun.
_journal_page_first 8526
_journal_paper_doi 10.1039/c2cc34118b
_journal_volume 48
_journal_year 2012
_chemical_formula_sum 'C44 H46 O4'
_chemical_formula_weight 638.81
_chemical_name_common
;1,1,6,6-tetraphenylhexa-2,4-diyne-1,6-diol 3-
methylcyclohexanone clathrate
;
_chemical_name_systematic
;
1,1,6,6-tetraphenylhexa-2,4-diyne-1,6-diol
3-methylcyclohexanone clathrate
;
_space_group_IT_number 14
_symmetry_cell_setting monoclinic
_symmetry_space_group_name_Hall '-P 2yn'
_symmetry_space_group_name_H-M 'P 1 21/n 1'
_atom_sites_solution_hydrogens geom
_atom_sites_solution_primary direct
_atom_sites_solution_secondary difmap
_audit_creation_method SHELXL-97
_cell_angle_alpha 90.00
_cell_angle_beta 94.0470(10)
_cell_angle_gamma 90.00
_cell_formula_units_Z 2
_cell_length_a 6.2924(4)
_cell_length_b 17.7601(11)
_cell_length_c 16.1586(10)
_cell_measurement_reflns_used 19426
_cell_measurement_temperature 173(2)
_cell_measurement_theta_max 28.40
_cell_measurement_theta_min 1.71
_cell_volume 1801.28(19)
_computing_cell_refinement 'SAINT (7.60a, Bruker AXS Inc., Madison, WI, USA, 2006)'
_computing_data_collection 'SAINT (7.60a, Bruker AXS Inc., Madison, WI, USA, 2006)'
_computing_data_reduction 'SAINT (7.60a, Bruker AXS Inc., Madison, WI, USA, 2006)'
_computing_molecular_graphics 'X-Seed (Barbour, 2001)'
_computing_publication_material 'SHELXL-97 (Sheldrick, 2001)'
_computing_structure_refinement 'SHELXL-97 (Sheldrick, 1997)'
_computing_structure_solution 'SHELXS-97 (Sheldrick, 1997)'
_diffrn_ambient_temperature 173(2)
_diffrn_measured_fraction_theta_full 0.996
_diffrn_measured_fraction_theta_max 0.996
_diffrn_measurement_device_type 'Bruker Kappa Duo Apex II Diffractometer'
_diffrn_measurement_method '0.5\% \f scans and \w scans'
_diffrn_radiation_monochromator graphite
_diffrn_radiation_source 'fine-focus sealed tube'
_diffrn_radiation_type MoK\a
_diffrn_radiation_wavelength 0.71073
_diffrn_reflns_av_R_equivalents 0.0438
_diffrn_reflns_av_sigmaI/netI 0.0324
_diffrn_reflns_limit_h_max 8
_diffrn_reflns_limit_h_min -8
_diffrn_reflns_limit_k_max 23
_diffrn_reflns_limit_k_min -23
_diffrn_reflns_limit_l_max 21
_diffrn_reflns_limit_l_min -21
_diffrn_reflns_number 19426
_diffrn_reflns_theta_full 28.40
_diffrn_reflns_theta_max 28.40
_diffrn_reflns_theta_min 1.71
_diffrn_standards_decay_% 0
_diffrn_standards_interval_count 0
_diffrn_standards_interval_time 0
_diffrn_standards_number 0
_exptl_absorpt_coefficient_mu 0.074
_exptl_absorpt_correction_T_max 0.9868
_exptl_absorpt_correction_T_min 0.9847
_exptl_absorpt_correction_type multi-scan
_exptl_absorpt_process_details 'SADABS (Sheldrick, 1996)'
_exptl_crystal_colour colorless
_exptl_crystal_density_diffrn 1.178
_exptl_crystal_density_meas ?
_exptl_crystal_density_method 'not measured'
_exptl_crystal_description block
_exptl_crystal_F_000 684
_exptl_crystal_size_max 0.21
_exptl_crystal_size_mid 0.19
_exptl_crystal_size_min 0.18
_refine_diff_density_max 0.408
_refine_diff_density_min -0.452
_refine_diff_density_rms 0.041
_refine_ls_extinction_coef none
_refine_ls_extinction_method none
_refine_ls_goodness_of_fit_ref 1.053
_refine_ls_hydrogen_treatment mixed
_refine_ls_matrix_type full
_refine_ls_number_parameters 218
_refine_ls_number_reflns 4517
_refine_ls_number_restraints 1
_refine_ls_restrained_S_all 1.053
_refine_ls_R_factor_all 0.0830
_refine_ls_R_factor_gt 0.0588
_refine_ls_shift/su_max 0.000
_refine_ls_shift/su_mean 0.000
_refine_ls_structure_factor_coef Fsqd
_refine_ls_weighting_details 'calc w=1/[\s^2^(Fo^2^)+(0.0548P)^2^+0.8376P] where P=(Fo^2^+2Fc^2^)/3'
_refine_ls_weighting_scheme calc
_refine_ls_wR_factor_gt 0.1379
_refine_ls_wR_factor_ref 0.1517
_reflns_number_gt 3260
_reflns_number_total 4517
_reflns_threshold_expression >2sigma(I)
_cod_data_source_file c2cc34118b.txt
_cod_data_source_block 3
_cod_depositor_comments
;
The following automatic conversions were performed:

'_exptl_crystal_density_meas' value 'not measured' was changed to '?'
- the value is perceived as not measured.

Automatic conversion script
Id: cif_fix_values 3008 2015-01-20 13:52:24Z robertas 
;
_cod_original_sg_symbol_H-M P21/n
_cod_database_code 7108183

loop_
_symmetry_equiv_pos_as_xyz
'x, y, z'
'-x+1/2, y+1/2, -z+1/2'
'-x, -y, -z'
'x-1/2, -y-1/2, z-1/2'

loop_
_atom_site_label
_atom_site_type_symbol
_atom_site_fract_x
_atom_site_fract_y
_atom_site_fract_z
_atom_site_U_iso_or_equiv
_atom_site_adp_type
_atom_site_occupancy
_atom_site_symmetry_multiplicity
_atom_site_calc_flag
_atom_site_refinement_flags
_atom_site_disorder_assembly
_atom_site_disorder_group
O1 O 0.46375(19) 0.43464(7) 0.35400(8) 0.0389(3) Uani 1 1 d D . .
H1 H 0.499(4) 0.4870(4) 0.3563(14) 0.063(7) Uiso 1 1 d D . .
C1 C 0.2393(3) 0.42648(9) 0.33856(9) 0.0308(3) Uani 1 1 d . . .
C2 C 0.1307(3) 0.45752(9) 0.40937(10) 0.0356(4) Uani 1 1 d . . .
C3 C 0.0474(3) 0.48408(9) 0.46688(10) 0.0368(4) Uani 1 1 d . . .
C7 C 0.1624(3) 0.46603(8) 0.25721(9) 0.0304(3) Uani 1 1 d . . .
C8 C -0.0340(3) 0.50082(10) 0.24721(11) 0.0405(4) Uani 1 1 d . . .
H8 H -0.1240 0.5021 0.2920 0.049 Uiso 1 1 calc R . .
C9 C -0.1004(4) 0.53396(11) 0.17179(13) 0.0514(5) Uani 1 1 d . . .
H9 H -0.2359 0.5577 0.1651 0.062 Uiso 1 1 calc R . .
C10 C 0.0298(4) 0.53250(11) 0.10677(12) 0.0537(5) Uani 1 1 d . . .
H10 H -0.0151 0.5556 0.0555 0.064 Uiso 1 1 calc R . .
C11 C 0.2248(4) 0.49758(11) 0.11621(12) 0.0524(5) Uani 1 1 d . . .
H11 H 0.3137 0.4961 0.0711 0.063 Uiso 1 1 calc R . .
C12 C 0.2925(3) 0.46449(10) 0.19123(10) 0.0402(4) Uani 1 1 d . . .
H12 H 0.4280 0.4407 0.1975 0.048 Uiso 1 1 calc R . .
C13 C 0.1932(3) 0.34172(9) 0.32986(9) 0.0331(4) Uani 1 1 d . . .
C14 C -0.0055(3) 0.31329(10) 0.34496(11) 0.0412(4) Uani 1 1 d . . .
H14 H -0.1134 0.3461 0.3619 0.049 Uiso 1 1 calc R . .
C15 C -0.0473(4) 0.23680(11) 0.33537(13) 0.0508(5) Uani 1 1 d . . .
H15 H -0.1835 0.2175 0.3461 0.061 Uiso 1 1 calc R . .
C16 C 0.1085(4) 0.18872(11) 0.31020(13) 0.0537(5) Uani 1 1 d . . .
H16 H 0.0800 0.1364 0.3038 0.064 Uiso 1 1 calc R . .
C17 C 0.3052(4) 0.21708(10) 0.29450(12) 0.0495(5) Uani 1 1 d . . .
H17 H 0.4121 0.1842 0.2769 0.059 Uiso 1 1 calc R . .
C18 C 0.3490(3) 0.29348(10) 0.30420(11) 0.0402(4) Uani 1 1 d . . .
H18 H 0.4853 0.3126 0.2933 0.048 Uiso 1 1 calc R . .
O1A O 0.6007(2) 0.58298(7) 0.35816(9) 0.0532(4) Uani 1 1 d . A .
C1A C 0.5730(3) 0.63849(11) 0.39858(14) 0.0510(5) Uani 1 1 d . . .
C2A C 0.7396(4) 0.69846(15) 0.40832(18) 0.0415(6) Uiso 0.756(4) 1 d P A 1
H2A1 H 0.8512 0.6916 0.3611 0.050 Uiso 0.756(4) 1 calc PR A 1
H2A2 H 0.8263 0.6925 0.4681 0.050 Uiso 0.756(4) 1 calc PR A 1
C3A C 0.6403(4) 0.77788(13) 0.40130(16) 0.0389(6) Uiso 0.756(4) 1 d P A 1
H3A H 0.5613 0.7838 0.3401 0.047 Uiso 0.756(4) 1 calc PR A 1
C4A C 0.4710(3) 0.78472(11) 0.46582(12) 0.0472(5) Uani 0.756(4) 1 d P A 1
H4A1 H 0.5453 0.7765 0.5275 0.057 Uiso 0.756(4) 1 calc PR A 1
H4A2 H 0.4018 0.8404 0.4629 0.057 Uiso 0.756(4) 1 calc PR A 1
C5A C 0.2985(4) 0.72641(15) 0.44846(18) 0.0451(7) Uiso 0.756(4) 1 d P A 1
H5A1 H 0.2242 0.7349 0.3869 0.054 Uiso 0.756(4) 1 calc PR A 1
H5A2 H 0.1778 0.7329 0.4923 0.054 Uiso 0.756(4) 1 calc PR A 1
C6A C 0.3928(4) 0.64611(15) 0.45543(18) 0.0457(7) Uiso 0.756(4) 1 d P A 1
H6A1 H 0.4516 0.6353 0.5187 0.055 Uiso 0.756(4) 1 calc PR A 1
H6A2 H 0.2702 0.6053 0.4384 0.055 Uiso 0.756(4) 1 calc PR A 1
C7A C 0.8104(6) 0.8381(2) 0.4123(3) 0.0628(10) Uiso 0.756(4) 1 d P A 1
H7A1 H 0.7369 0.8930 0.4070 0.094 Uiso 0.756(4) 1 calc PR A 1
H7A2 H 0.9220 0.8318 0.3650 0.094 Uiso 0.756(4) 1 calc PR A 1
H7A3 H 0.8935 0.8323 0.4728 0.094 Uiso 0.756(4) 1 calc PR A 1
C2B C 0.6969(13) 0.7156(5) 0.3729(6) 0.043(2) Uiso 0.244(4) 1 d P A 2
H2B1 H 0.8582 0.7029 0.3588 0.052 Uiso 0.244(4) 1 calc PR A 2
H2B2 H 0.6153 0.7412 0.3189 0.052 Uiso 0.244(4) 1 calc PR A 2
C3B C 0.6970(14) 0.7691(5) 0.4475(6) 0.049(2) Uiso 0.244(4) 1 d P A 2
H3B H 0.7685 0.7386 0.5002 0.059 Uiso 0.244(4) 1 calc PR A 2
C4B C 0.4710(3) 0.78472(11) 0.46582(12) 0.0472(5) Uani 0.244(4) 1 d P A 2
H4B1 H 0.3895 0.8126 0.4134 0.057 Uiso 0.244(4) 1 calc PR A 2
H4B2 H 0.4688 0.8217 0.5188 0.057 Uiso 0.244(4) 1 calc PR A 2
C5B C 0.3497(13) 0.7079(5) 0.4847(6) 0.044(2) Uiso 0.244(4) 1 d P A 2
H5B1 H 0.4327 0.6794 0.5364 0.052 Uiso 0.244(4) 1 calc PR A 2
H5B2 H 0.1902 0.7204 0.5014 0.052 Uiso 0.244(4) 1 calc PR A 2
C6B C 0.3400(14) 0.6599(5) 0.4130(6) 0.048(2) Uiso 0.244(4) 1 d P A 2
H6B1 H 0.2674 0.6892 0.3597 0.057 Uiso 0.244(4) 1 calc PR A 2
H6B2 H 0.2474 0.6101 0.4237 0.057 Uiso 0.244(4) 1 calc PR A 2
C7B C 0.8229(12) 0.8404(4) 0.4411(6) 0.0322(17) Uiso 0.244(4) 1 d P A 2
H7B1 H 0.9847 0.8268 0.4283 0.048 Uiso 0.244(4) 1 calc PR A 2
H7B2 H 0.8233 0.8710 0.4988 0.048 Uiso 0.244(4) 1 calc PR A 2
H7B3 H 0.7514 0.8748 0.3914 0.048 Uiso 0.244(4) 1 calc PR A 2

loop_
_atom_site_aniso_label
_atom_site_aniso_U_11
_atom_site_aniso_U_22
_atom_site_aniso_U_33
_atom_site_aniso_U_23
_atom_site_aniso_U_13
_atom_site_aniso_U_12
O1 0.0380(7) 0.0343(6) 0.0442(7) -0.0039(5) 0.0011(5) 0.0012(5)
C1 0.0358(8) 0.0269(7) 0.0301(8) -0.0019(6) 0.0051(6) 0.0018(6)
C2 0.0480(10) 0.0289(8) 0.0305(8) -0.0017(6) 0.0071(7) -0.0018(7)
C3 0.0484(10) 0.0305(8) 0.0322(8) -0.0031(6) 0.0084(7) -0.0039(7)
C7 0.0413(9) 0.0216(7) 0.0290(7) -0.0029(6) 0.0064(6) -0.0007(6)
C8 0.0455(10) 0.0337(9) 0.0424(9) -0.0012(7) 0.0040(8) 0.0052(7)
C9 0.0606(12) 0.0379(10) 0.0535(12) 0.0002(9) -0.0116(9) 0.0089(9)
C10 0.0899(16) 0.0323(9) 0.0368(10) 0.0039(8) -0.0106(10) -0.0036(10)
C11 0.0828(15) 0.0431(11) 0.0325(9) 0.0007(8) 0.0132(9) -0.0079(10)
C12 0.0521(11) 0.0353(9) 0.0345(9) -0.0006(7) 0.0113(7) 0.0013(8)
C13 0.0475(10) 0.0258(7) 0.0259(7) 0.0004(6) 0.0022(6) 0.0015(7)
C14 0.0517(11) 0.0327(9) 0.0396(9) -0.0005(7) 0.0073(8) -0.0011(8)
C15 0.0617(13) 0.0361(10) 0.0544(12) 0.0021(8) 0.0045(10) -0.0097(9)
C16 0.0788(15) 0.0257(9) 0.0554(12) 0.0016(8) -0.0042(10) -0.0029(9)
C17 0.0665(13) 0.0304(9) 0.0508(11) -0.0025(8) -0.0011(9) 0.0137(9)
C18 0.0502(10) 0.0313(9) 0.0390(9) -0.0004(7) 0.0034(8) 0.0073(7)
O1A 0.0550(8) 0.0367(7) 0.0681(9) -0.0109(6) 0.0051(7) 0.0046(6)
C1A 0.0418(10) 0.0387(10) 0.0730(14) -0.0104(9) 0.0079(9) -0.0022(8)
C4A 0.0543(11) 0.0380(10) 0.0497(11) -0.0068(8) 0.0073(9) 0.0047(8)
C4B 0.0543(11) 0.0380(10) 0.0497(11) -0.0068(8) 0.0073(9) 0.0047(8)

loop_
_atom_type_symbol
_atom_type_description
_atom_type_scat_dispersion_real
_atom_type_scat_dispersion_imag
_atom_type_scat_source
C C 0.0033 0.0016 'International Tables Vol C Tables 4.2.6.8 and 6.1.1.4'
H H 0.0000 0.0000 'International Tables Vol C Tables 4.2.6.8 and 6.1.1.4'
O O 0.0106 0.0060 'International Tables Vol C Tables 4.2.6.8 and 6.1.1.4'

loop_
_geom_angle_atom_site_label_1
_geom_angle_atom_site_label_2
_geom_angle_atom_site_label_3
_geom_angle
_geom_angle_site_symmetry_3
C1 O1 H1 109.4(14) .
O1 C1 C2 109.46(13) .
O1 C1 C13 107.12(13) .
C2 C1 C13 109.92(13) .
O1 C1 C7 110.57(13) .
C2 C1 C7 110.86(13) .
C13 C1 C7 108.84(12) .
C3 C2 C1 178.14(18) .
C2 C3 C3 179.1(2) 3_566
C8 C7 C12 119.33(16) .
C8 C7 C1 121.95(14) .
C12 C7 C1 118.69(15) .
C7 C8 C9 120.20(18) .
C7 C8 H8 119.9 .
C9 C8 H8 119.9 .
C10 C9 C8 120.14(19) .
C10 C9 H9 119.9 .
C8 C9 H9 119.9 .
C11 C10 C9 119.90(18) .
C11 C10 H10 120.0 .
C9 C10 H10 120.0 .
C10 C11 C12 120.37(19) .
C10 C11 H11 119.8 .
C12 C11 H11 119.8 .
C11 C12 C7 120.06(18) .
C11 C12 H12 120.0 .
C7 C12 H12 120.0 .
C14 C13 C18 119.55(16) .
C14 C13 C1 120.50(15) .
C18 C13 C1 119.93(15) .
C13 C14 C15 120.16(18) .
C13 C14 H14 119.9 .
C15 C14 H14 119.9 .
C16 C15 C14 120.2(2) .
C16 C15 H15 119.9 .
C14 C15 H15 119.9 .
C17 C16 C15 119.58(18) .
C17 C16 H16 120.2 .
C15 C16 H16 120.2 .
C16 C17 C18 120.66(19) .
C16 C17 H17 119.7 .
C18 C17 H17 119.7 .
C13 C18 C17 119.81(18) .
C13 C18 H18 120.1 .
C17 C18 H18 120.1 .
O1A C1A C2A 120.93(19) .
O1A C1A C6A 123.11(19) .
C2A C1A C6A 114.95(19) .
O1A C1A C6B 117.3(4) .
C2A C1A C6B 118.3(4) .
C6A C1A C6B 29.5(3) .
O1A C1A C2B 117.2(3) .
C2A C1A C2B 24.7(3) .
C6A C1A C2B 117.9(3) .
C6B C1A C2B 107.7(5) .
C1A C2A C3A 111.5(2) .
C1A C2A H2A1 109.3 .
C3A C2A H2A1 109.3 .
C1A C2A H2A2 109.3 .
C3A C2A H2A2 109.3 .
H2A1 C2A H2A2 108.0 .
C7A C3A C2A 110.9(2) .
C7A C3A C4A 112.3(2) .
C2A C3A C4A 108.5(2) .
C7A C3A H3A 108.3 .
C2A C3A H3A 108.3 .
C4A C3A H3A 108.3 .
C5A C4A C3A 109.92(18) .
C5A C4A H4A1 109.7 .
C3A C4A H4A1 109.7 .
C5A C4A H4A2 109.7 .
C3A C4A H4A2 109.7 .
H4A1 C4A H4A2 108.2 .
C4A C5A C6A 110.6(2) .
C4A C5A H5A1 109.5 .
C6A C5A H5A1 109.5 .
C4A C5A H5A2 109.5 .
C6A C5A H5A2 109.5 .
H5A1 C5A H5A2 108.1 .
C1A C6A C5A 109.8(2) .
C1A C6A H6A1 109.7 .
C5A C6A H6A1 109.7 .
C1A C6A H6A2 109.7 .
C5A C6A H6A2 109.7 .
H6A1 C6A H6A2 108.2 .
C3A C7A H7A1 109.5 .
C3A C7A H7A2 109.5 .
H7A1 C7A H7A2 109.5 .
C3A C7A H7A3 109.5 .
H7A1 C7A H7A3 109.5 .
H7A2 C7A H7A3 109.5 .
C3B C2B C1A 106.9(6) .
C3B C2B H2B1 110.3 .
C1A C2B H2B1 110.3 .
C3B C2B H2B2 110.3 .
C1A C2B H2B2 110.3 .
H2B1 C2B H2B2 108.6 .
C7B C3B C2B 116.0(7) .
C7B C3B H3B 106.6 .
C2B C3B H3B 106.6 .
C6B C5B H5B1 109.6 .
C6B C5B H5B2 109.6 .
H5B1 C5B H5B2 108.1 .
C5B C6B C1A 106.3(7) .
C5B C6B H6B1 110.5 .
C1A C6B H6B1 110.5 .
C5B C6B H6B2 110.5 .
C1A C6B H6B2 110.5 .
H6B1 C6B H6B2 108.7 .
C3B C7B H7B1 109.5 .
C3B C7B H7B2 109.5 .
H7B1 C7B H7B2 109.5 .
C3B C7B H7B3 109.5 .
H7B1 C7B H7B3 109.5 .
H7B2 C7B H7B3 109.5 .

loop_
_geom_bond_atom_site_label_1
_geom_bond_atom_site_label_2
_geom_bond_distance
_geom_bond_site_symmetry_2
O1 C1 1.424(2) .
O1 H1 0.957(5) .
C1 C2 1.480(2) .
C1 C13 1.538(2) .
C1 C7 1.538(2) .
C2 C3 1.196(2) .
C3 C3 1.382(3) 3_566
C7 C8 1.381(2) .
C7 C12 1.390(2) .
C8 C9 1.391(3) .
C8 H8 0.9500 .
C9 C10 1.378(3) .
C9 H9 0.9500 .
C10 C11 1.373(3) .
C10 H10 0.9500 .
C11 C12 1.387(3) .
C11 H11 0.9500 .
C12 H12 0.9500 .
C13 C14 1.386(3) .
C13 C18 1.388(2) .
C14 C15 1.390(3) .
C14 H14 0.9500 .
C15 C16 1.383(3) .
C15 H15 0.9500 .
C16 C17 1.376(3) .
C16 H16 0.9500 .
C17 C18 1.391(3) .
C17 H17 0.9500 .
C18 H18 0.9500 .
O1A C1A 1.202(2) .
C1A C2A 1.495(3) .
C1A C6A 1.515(3) .
C1A C6B 1.548(9) .
C1A C2B 1.644(8) .
C2A C3A 1.543(4) .
C2A H2A1 1.0800 .
C2A H2A2 1.0800 .
C3A C7A 1.514(4) .
C3A C4A 1.547(3) .
C3A H3A 1.0800 .
C4A C5A 1.512(3) .
C4A H4A1 1.0800 .
C4A H4A2 1.0800 .
C5A C6A 1.546(4) .
C5A H5A1 1.0800 .
C5A H5A2 1.0800 .
C6A H6A1 1.0800 .
C6A H6A2 1.0800 .
C7A H7A1 1.0800 .
C7A H7A2 1.0800 .
C7A H7A3 1.0800 .
C2B C3B 1.535(12) .
C2B H2B1 1.0800 .
C2B H2B2 1.0800 .
C3B C7B 1.501(11) .
C3B H3B 1.0800 .
C5B C6B 1.436(12) .
C5B H5B1 1.0800 .
C5B H5B2 1.0800 .
C6B H6B1 1.0800 .
C6B H6B2 1.0800 .
C7B H7B1 1.0800 .
C7B H7B2 1.0800 .
C7B H7B3 1.0800 .

loop_
_geom_hbond_atom_site_label_D
_geom_hbond_atom_site_label_H
_geom_hbond_atom_site_label_A
_geom_hbond_distance_DH
_geom_hbond_distance_HA
_geom_hbond_distance_DA
_geom_hbond_angle_DHA
O1 H1 O1A 0.957(5) 1.819(6) 2.7711(18) 173(2)

loop_
_geom_torsion_atom_site_label_1
_geom_torsion_atom_site_label_2
_geom_torsion_atom_site_label_3
_geom_torsion_atom_site_label_4
_geom_torsion
_geom_torsion_site_symmetry_4
O1 C1 C2 C3 33(6) .
C13 C1 C2 C3 150(6) .
C7 C1 C2 C3 -89(6) .
C1 C2 C3 C3 28(21) 3_566
O1 C1 C7 C8 -145.83(15) .
C2 C1 C7 C8 -24.2(2) .
C13 C1 C7 C8 96.77(17) .
O1 C1 C7 C12 36.19(19) .
C2 C1 C7 C12 157.77(15) .
C13 C1 C7 C12 -81.21(18) .
C12 C7 C8 C9 0.0(3) .
C1 C7 C8 C9 -178.00(16) .
C7 C8 C9 C10 -0.3(3) .
C8 C9 C10 C11 0.7(3) .
C9 C10 C11 C12 -0.8(3) .
C10 C11 C12 C7 0.5(3) .
C8 C7 C12 C11 -0.1(3) .
C1 C7 C12 C11 177.96(16) .
O1 C1 C13 C14 156.08(15) .
C2 C1 C13 C14 37.2(2) .
C7 C1 C13 C14 -84.35(18) .
O1 C1 C13 C18 -25.96(19) .
C2 C1 C13 C18 -144.80(16) .
C7 C1 C13 C18 93.61(17) .
C18 C13 C14 C15 0.8(3) .
C1 C13 C14 C15 178.72(16) .
C13 C14 C15 C16 -0.4(3) .
C14 C15 C16 C17 -0.2(3) .
C15 C16 C17 C18 0.4(3) .
C14 C13 C18 C17 -0.5(3) .
C1 C13 C18 C17 -178.50(16) .
C16 C17 C18 C13 -0.1(3) .
O1A C1A C2A C3A 138.2(2) .
C6A C1A C2A C3A -53.0(3) .
C6B C1A C2A C3A -20.1(5) .
C2B C1A C2A C3A 49.8(7) .
C1A C2A C3A C7A 179.3(3) .
C1A C2A C3A C4A 55.5(3) .
C7A C3A C4A C5A 176.5(2) .
C2A C3A C4A C5A -60.5(3) .
C3A C4A C5A C6A 61.3(3) .
O1A C1A C6A C5A -139.8(2) .
C2A C1A C6A C5A 51.6(3) .
C6B C1A C6A C5A -52.2(7) .
C2B C1A C6A C5A 24.2(5) .
C4A C5A C6A C1A -55.2(3) .
O1A C1A C2B C3B -162.0(5) .
C2A C1A C2B C3B -56.5(7) .
C6A C1A C2B C3B 33.1(8) .
C6B C1A C2B C3B 63.2(8) .
C1A C2B C3B C7B 173.8(6) .
O1A C1A C6B C5B 159.1(5) .
C2A C1A C6B C5B -41.8(8) .
C6A C1A C6B C5B 49.5(7) .
C2B C1A C6B C5B -66.1(8) .
